data_2223201
loop_
_publ_author_name
'Zhang, Junhong'
'Zhang, Rufen'
'Ma, Chunlin'
'Wang, Haizeng'
'Wang, Daqi'

_publ_section_title
;
 Dimethylbis(3-methylsulfanyl-1,2,4-thiadiazole-5-thiolato)tin(IV)
;
_journal_coeditor_code TK2508
_journal_issue 9
_journal_name_full 'Acta Crystallographica Section E'
_journal_page_first m1030
_journal_paper_doi 10.1107/S1600536809030062
_journal_volume 65
_journal_year 2009
_chemical_formula_iupac '[Sn (C H3)2 (C3 H3 N2 S3)2]'
_chemical_formula_moiety 'C8 H12 N4 S6 Sn'
_chemical_formula_sum 'C8 H12 N4 S6 Sn'
_chemical_formula_weight 475.27
_chemical_name_systematic
;
Dimethylbis(3-methylsulfanyl-1,2,4-thiadiazole-5-thiolato)tin(IV)
;
_space_group_IT_number 62
_symmetry_cell_setting orthorhombic
_symmetry_space_group_name_Hall '-P 2ac 2n'
_symmetry_space_group_name_H-M 'P n m a'
_atom_sites_solution_hydrogens geom
_atom_sites_solution_primary direct
_atom_sites_solution_secondary difmap
_audit_creation_method SHELXL-97
_cell_angle_alpha 90
_cell_angle_beta 90
_cell_angle_gamma 90
_cell_formula_units_Z 8
_cell_length_a 13.721(9)
_cell_length_b 16.383(10)
_cell_length_c 16.282(10)
_cell_measurement_reflns_used 5224
_cell_measurement_temperature 293(2)
_cell_measurement_theta_max 24.2
_cell_measurement_theta_min 3.0
_cell_volume 3660(4)
_computing_cell_refinement 'SaINT (Siemens, 1996)'
_computing_data_collection 'SMART (Siemens, 1996)'
_computing_data_reduction 'SAINT (Siemens, 1996)'
_computing_molecular_graphics 'SHELXTL (Sheldrick, 2008)'
_computing_publication_material 'SHELXTL (Sheldrick, 2008)'
_computing_structure_refinement 'SHELXL97 (Sheldrick, 2008)'
_computing_structure_solution 'SHELXS97 (Sheldrick, 2008)'
_diffrn_ambient_temperature 293(2)
_diffrn_measured_fraction_theta_full 1.000
_diffrn_measured_fraction_theta_max 1.000
_diffrn_measurement_device_type 'Siemens SMART CCD area-detector'
_diffrn_measurement_method '\f and \w'
_diffrn_radiation_monochromator graphite
_diffrn_radiation_source 'fine-focus sealed tube'
_diffrn_radiation_type MoK\a
_diffrn_radiation_wavelength 0.71073
_diffrn_reflns_av_R_equivalents 0.086
_diffrn_reflns_av_sigmaI/netI 0.051
_diffrn_reflns_limit_h_max 16
_diffrn_reflns_limit_h_min -10
_diffrn_reflns_limit_k_max 19
_diffrn_reflns_limit_k_min -19
_diffrn_reflns_limit_l_max 19
_diffrn_reflns_limit_l_min -17
_diffrn_reflns_number 18306
_diffrn_reflns_theta_full 25.0
_diffrn_reflns_theta_max 25.0
_diffrn_reflns_theta_min 1.9
_exptl_absorpt_coefficient_mu 2.072
_exptl_absorpt_correction_T_max 0.625
_exptl_absorpt_correction_T_min 0.436
_exptl_absorpt_correction_type multi-scan
_exptl_absorpt_process_details '(SADABS; Sheldrick, 1996)'
_exptl_crystal_colour colourless
_exptl_crystal_density_diffrn 1.725
_exptl_crystal_density_method 'not measured'
_exptl_crystal_description block
_exptl_crystal_F_000 1872
_exptl_crystal_size_max 0.48
_exptl_crystal_size_mid 0.37
_exptl_crystal_size_min 0.25
_refine_diff_density_max 0.72
_refine_diff_density_min -0.58
_refine_ls_extinction_method none
_refine_ls_goodness_of_fit_ref 1.09
_refine_ls_hydrogen_treatment constr
_refine_ls_matrix_type full
_refine_ls_number_parameters 181
_refine_ls_number_reflns 3368
_refine_ls_number_restraints 0
_refine_ls_restrained_S_all 1.09
_refine_ls_R_factor_all 0.079
_refine_ls_R_factor_gt 0.039
_refine_ls_shift/su_max_lt 0.001
_refine_ls_shift/su_mean 0.000
_refine_ls_structure_factor_coef Fsqd
_refine_ls_weighting_details 'calc w=1/[\s^2^(Fo^2^)+(0.0351P)^2^+5.554P] where P=(Fo^2^+2Fc^2^)/3'
_refine_ls_weighting_scheme calc
_refine_ls_wR_factor_gt 0.085
_refine_ls_wR_factor_ref 0.107
_reflns_number_gt 2269
_reflns_number_total 3368
_reflns_threshold_expression I>2\s(I)
_cod_data_source_file tk2508.cif
_cod_data_source_block I
_cod_database_code 2223201
_cod_database_fobs_code 2223201

loop_
_symmetry_equiv_pos_as_xyz
'x, y, z'
'-x+1/2, -y, z+1/2'
'-x, y+1/2, -z'
'x+1/2, -y+1/2, -z+1/2'
'-x, -y, -z'
'x-1/2, y, -z-1/2'
'x, -y-1/2, z'
'-x-1/2, y-1/2, z-1/2'

loop_
_atom_site_type_symbol
_atom_site_label
_atom_site_fract_x
_atom_site_fract_y
_atom_site_fract_z
_atom_site_U_iso_or_equiv
_atom_site_adp_type
_atom_site_calc_flag
_atom_site_refinement_flags
_atom_site_occupancy
_atom_site_disorder_assembly
_atom_site_disorder_group
Sn Sn1 0.82279(4) 0.2500 0.19604(3) 0.04949(19) Uani d S 1 . .
Sn Sn2 0.43193(4) 0.7500 0.09775(3) 0.04987(19) Uani d S 1 . .
N N1 0.8651(4) 0.4226(3) 0.1828(3) 0.0512(12) Uani d . 1 . .
N N2 0.8588(4) 0.5637(3) 0.1905(3) 0.0652(15) Uani d . 1 . .
N N3 0.3945(4) 0.5731(3) 0.0784(3) 0.0523(12) Uani d . 1 . .
N N4 0.4114(4) 0.4321(3) 0.0854(3) 0.0636(14) Uani d . 1 . .
S S1 0.75305(13) 0.53359(10) 0.23249(11) 0.0635(5) Uani d . 1 . .
S S2 0.70308(12) 0.35277(9) 0.24329(11) 0.0622(5) Uani d . 1 . .
S S3 1.02182(15) 0.49793(12) 0.12428(12) 0.0799(6) Uani d . 1 . .
S S4 0.51099(13) 0.46584(10) 0.13109(10) 0.0637(5) Uani d . 1 . .
S S5 0.54857(14) 0.64762(10) 0.14981(11) 0.0685(5) Uani d . 1 . .
S S6 0.25017(14) 0.49009(14) 0.00916(12) 0.0833(6) Uani d . 1 . .
C C1 0.7797(4) 0.4321(3) 0.2172(3) 0.0487(14) Uani d . 1 . .
C C2 0.9065(5) 0.4983(4) 0.1694(4) 0.0568(16) Uani d . 1 . .
C C3 1.0417(6) 0.6055(5) 0.1120(5) 0.093(3) Uani d . 1 . .
H H3A 1.1042 0.6144 0.0871 0.140 Uiso calc R 1 . .
H H3B 1.0398 0.6316 0.1647 0.140 Uiso calc R 1 . .
H H3C 0.9917 0.6279 0.0775 0.140 Uiso calc R 1 . .
C C4 0.8323(8) 0.2500 0.0646(5) 0.079(3) Uani d S 1 . .
H H4A 0.7678 0.2500 0.0416 0.119 Uiso calc SR 1 . .
H H4B 0.8666 0.2022 0.0467 0.119 Uiso calc PR 0.50 . .
H H4C 0.8666 0.2978 0.0467 0.119 Uiso calc PR 0.50 . .
C C5 0.9452(7) 0.2500 0.2736(6) 0.072(3) Uani d S 1 . .
H H5A 0.9242 0.2500 0.3299 0.108 Uiso calc SR 1 . .
H H5B 0.9837 0.2978 0.2632 0.108 Uiso calc PR 0.50 . .
H H5C 0.9837 0.2022 0.2632 0.108 Uiso calc PR 0.50 . .
C C6 0.4790(4) 0.5664(3) 0.1173(3) 0.0486(14) Uani d . 1 . .
C C7 0.3603(5) 0.4953(4) 0.0620(3) 0.0525(15) Uani d . 1 . .
C C8 0.2309(6) 0.3820(5) 0.0082(5) 0.096(3) Uani d . 1 . .
H H8A 0.1711 0.3700 -0.0198 0.144 Uiso calc R 1 . .
H H8B 0.2272 0.3623 0.0637 0.144 Uiso calc R 1 . .
H H8C 0.2841 0.3559 -0.0196 0.144 Uiso calc R 1 . .
C C9 0.4396(8) 0.7500 -0.0320(5) 0.066(3) Uani d S 1 . .
H H9A 0.5066 0.7500 -0.0488 0.099 Uiso calc SR 1 . .
H H9B 0.4078 0.7978 -0.0530 0.099 Uiso calc PR 0.50 . .
H H9C 0.4078 0.7022 -0.0530 0.099 Uiso calc PR 0.50 . .
C C10 0.3045(7) 0.7500 0.1705(6) 0.072(3) Uani d S 1 . .
H H10A 0.3222 0.7500 0.2276 0.108 Uiso calc SR 1 . .
H H10B 0.2667 0.7022 0.1586 0.108 Uiso calc PR 0.50 . .
H H10C 0.2667 0.7978 0.1586 0.108 Uiso calc PR 0.50 . .

loop_
_atom_site_aniso_label
_atom_site_aniso_U_11
_atom_site_aniso_U_22
_atom_site_aniso_U_33
_atom_site_aniso_U_12
_atom_site_aniso_U_13
_atom_site_aniso_U_23
Sn1 0.0439(3) 0.0543(3) 0.0502(3) 0.000 -0.0037(3) 0.000
Sn2 0.0534(4) 0.0459(3) 0.0503(3) 0.000 -0.0019(3) 0.000
N1 0.051(3) 0.048(3) 0.054(3) 0.008(2) -0.004(3) 0.006(2)
N2 0.080(4) 0.048(3) 0.067(3) -0.010(3) -0.015(3) 0.009(3)
N3 0.058(3) 0.049(3) 0.050(3) 0.010(2) 0.000(3) 0.002(2)
N4 0.077(4) 0.054(3) 0.060(3) -0.001(3) 0.001(3) 0.003(2)
S1 0.0649(11) 0.0480(9) 0.0776(11) 0.0094(8) -0.0071(9) -0.0073(8)
S2 0.0522(10) 0.0504(9) 0.0841(12) 0.0054(8) 0.0027(9) 0.0019(8)
S3 0.0784(13) 0.0800(13) 0.0814(13) -0.0037(11) 0.0119(11) 0.0128(10)
S4 0.0728(11) 0.0481(9) 0.0703(10) 0.0163(9) -0.0074(9) 0.0044(8)
S5 0.0706(12) 0.0535(10) 0.0813(12) 0.0090(9) -0.0135(10) 0.0023(8)
S6 0.0677(12) 0.1003(15) 0.0819(13) -0.0007(11) -0.0121(11) 0.0127(11)
C1 0.048(4) 0.044(3) 0.054(3) 0.004(3) -0.014(3) 0.003(3)
C2 0.066(4) 0.056(4) 0.048(3) -0.001(3) -0.009(3) 0.001(3)
C3 0.086(6) 0.091(6) 0.102(6) -0.019(5) 0.005(5) 0.031(5)
C4 0.086(8) 0.110(8) 0.043(5) 0.000 0.011(5) 0.000
C5 0.061(6) 0.061(6) 0.094(7) 0.000 -0.032(6) 0.000
C6 0.053(4) 0.050(3) 0.043(3) 0.009(3) 0.010(3) 0.004(3)
C7 0.059(4) 0.066(4) 0.033(3) -0.001(3) 0.010(3) 0.006(3)
C8 0.092(6) 0.108(6) 0.088(5) -0.025(5) -0.009(5) 0.006(5)
C9 0.089(7) 0.061(6) 0.047(5) 0.000 -0.004(5) 0.000
C10 0.078(7) 0.059(6) 0.080(6) 0.000 0.022(6) 0.000

loop_
_atom_type_symbol
_atom_type_description
_atom_type_scat_dispersion_real
_atom_type_scat_dispersion_imag
_atom_type_scat_source
Sn Sn -0.6537 1.4246 'International Tables Vol C Tables 4.2.6.8 and 6.1.1.4'
N N 0.0061 0.0033 'International Tables Vol C Tables 4.2.6.8 and 6.1.1.4'
S S 0.1246 0.1234 'International Tables Vol C Tables 4.2.6.8 and 6.1.1.4'
C C 0.0033 0.0016 'International Tables Vol C Tables 4.2.6.8 and 6.1.1.4'
H H 0.0000 0.0000 'International Tables Vol C Tables 4.2.6.8 and 6.1.1.4'

loop_
_geom_angle_atom_site_label_1
_geom_angle_atom_site_label_2
_geom_angle_atom_site_label_3
_geom_angle_site_symmetry_1
_geom_angle_site_symmetry_3
_geom_angle
_geom_angle_publ_flag
C5 Sn1 C4 . . 123.5(4) ?
C5 Sn1 S2 . 7_565 110.1(2) ?
C4 Sn1 S2 . 7_565 110.5(2) ?
C5 Sn1 S2 . . 110.1(2) ?
C4 Sn1 S2 . . 110.5(2) ?
S2 Sn1 S2 7_565 . 85.74(9) ?
C5 Sn1 N1 . . 83.37(11) ?
C4 Sn1 N1 . . 85.03(11) ?
S2 Sn1 N1 7_565 . 145.17(11) ?
S2 Sn1 N1 . . 59.45(11) ?
C10 Sn2 C9 . . 127.0(4) ?
C10 Sn2 S5 . 7_575 110.1(2) ?
C9 Sn2 S5 . 7_575 108.1(2) ?
C10 Sn2 S5 . . 110.1(2) ?
C9 Sn2 S5 . . 108.1(2) ?
S5 Sn2 S5 7_575 . 85.61(10) ?
C1 N1 C2 . . 109.2(5) ?
C1 N1 Sn1 . . 84.5(3) ?
C2 N1 Sn1 . . 166.2(4) ?
C2 N2 S1 . . 107.5(4) ?
C6 N3 C7 . . 108.2(5) ?
C7 N4 S4 . . 108.1(4) ?
N2 S1 C1 . . 92.3(3) ?
C1 S2 Sn1 . . 91.8(2) ?
C2 S3 C3 . . 100.4(4) ?
N4 S4 C6 . . 92.9(3) ?
C6 S5 Sn2 . . 93.5(2) ?
C7 S6 C8 . . 100.4(4) ?
N1 C1 S1 . . 111.6(4) ?
N1 C1 S2 . . 124.2(4) ?
S1 C1 S2 . . 124.2(4) ?
N2 C2 N1 . . 119.4(6) ?
N2 C2 S3 . . 124.8(5) ?
N1 C2 S3 . . 115.9(5) ?
S3 C3 H3A . . 109.5 ?
S3 C3 H3B . . 109.5 ?
H3A C3 H3B . . 109.5 ?
S3 C3 H3C . . 109.5 ?
H3A C3 H3C . . 109.5 ?
H3B C3 H3C . . 109.5 ?
Sn1 C4 H4A . . 109.5 ?
Sn1 C4 H4B . . 109.5 ?
H4A C4 H4B . . 109.5 ?
Sn1 C4 H4C . . 109.5 ?
H4A C4 H4C . . 109.5 ?
H4B C4 H4C . . 109.5 ?
Sn1 C5 H5A . . 109.5 ?
Sn1 C5 H5B . . 109.5 ?
H5A C5 H5B . . 109.5 ?
Sn1 C5 H5C . . 109.5 ?
H5A C5 H5C . . 109.5 ?
H5B C5 H5C . . 109.5 ?
N3 C6 S4 . . 111.4(4) ?
N3 C6 S5 . . 124.6(4) ?
S4 C6 S5 . . 124.0(4) ?
N4 C7 N3 . . 119.4(6) ?
N4 C7 S6 . . 124.8(5) ?
N3 C7 S6 . . 115.8(5) ?
S6 C8 H8A . . 109.5 ?
S6 C8 H8B . . 109.5 ?
H8A C8 H8B . . 109.5 ?
S6 C8 H8C . . 109.5 ?
H8A C8 H8C . . 109.5 ?
H8B C8 H8C . . 109.5 ?
Sn2 C9 H9A . . 109.5 ?
Sn2 C9 H9B . . 109.5 ?
H9A C9 H9B . . 109.5 ?
Sn2 C9 H9C . . 109.5 ?
H9A C9 H9C . . 109.5 ?
H9B C9 H9C . . 109.5 ?
Sn2 C10 H10A . . 109.5 ?
Sn2 C10 H10B . . 109.5 ?
H10A C10 H10B . . 109.5 ?
Sn2 C10 H10C . . 109.5 ?
H10A C10 H10C . . 109.5 ?
H10B C10 H10C . . 109.5 ?

loop_
_geom_bond_atom_site_label_1
_geom_bond_atom_site_label_2
_geom_bond_site_symmetry_2
_geom_bond_distance
_geom_bond_publ_flag
Sn1 C5 . 2.102(9) ?
Sn1 C4 . 2.144(8) ?
Sn1 S2 7_565 2.475(2) ?
Sn1 S2 . 2.475(2) ?
Sn1 N1 . 2.894(5) ?
Sn2 C10 . 2.112(9) ?
Sn2 C9 . 2.115(8) ?
Sn2 S5 7_575 2.468(2) ?
Sn2 S5 . 2.468(2) ?
N1 C1 . 1.308(7) ?
N1 C2 . 1.382(7) ?
N2 C2 . 1.301(8) ?
N2 S1 . 1.678(6) ?
N3 C6 . 1.325(7) ?
N3 C7 . 1.384(7) ?
N4 C7 . 1.306(7) ?
N4 S4 . 1.651(6) ?
S1 C1 . 1.721(6) ?
S2 C1 . 1.725(6) ?
S3 C2 . 1.744(7) ?
S3 C3 . 1.794(8) ?
S4 C6 . 1.719(6) ?
S5 C6 . 1.721(6) ?
S6 C7 . 1.741(7) ?
S6 C8 . 1.790(8) ?
C3 H3A . 0.9600 ?
C3 H3B . 0.9600 ?
C3 H3C . 0.9600 ?
C4 H4A . 0.9600 ?
C4 H4B . 0.9600 ?
C4 H4C . 0.9600 ?
C5 H5A . 0.9600 ?
C5 H5B . 0.9600 ?
C5 H5C . 0.9600 ?
C8 H8A . 0.9600 ?
C8 H8B . 0.9600 ?
C8 H8C . 0.9600 ?
C9 H9A . 0.9600 ?
C9 H9B . 0.9600 ?
C9 H9C . 0.9600 ?
C10 H10A . 0.9600 ?
C10 H10B . 0.9600 ?
C10 H10C . 0.9600 ?
